data_2006227
loop_
_publ_author_name
'Larbi El Firdoussi'
'Sma\"il Allaoud'
'Abdellah Karim'
'Alejandro F. Barrero'
'Miguel Quir\'os'
'Yves Castanet'
'Andr\'e Mortreux'

_publ_section_title
;
Bis(\p-allyl-6,7-dihydrohimachalene)-\a,\a-dichlorodipalladium
;
_journal_name_full 'Acta Crystallographica Section C'
_journal_page_first 710
_journal_page_last 712
_journal_volume 53
_journal_year 1997
_chemical_formula_iupac '[Pd2 Cl2 (C15 H25)2]'
_chemical_formula_sum 'C30 H50 Cl2 Pd2'
_chemical_formula_weight 694.40
_space_group_IT_number 92
_symmetry_cell_setting tetragonal
_symmetry_space_group_name_Hall 'P 4abw 2nw'
_symmetry_space_group_name_H-M 'P 41 21 2'
_cell_angle_alpha 90.00
_cell_angle_beta 90.00
_cell_angle_gamma 90.00
_cell_formula_units_Z 4
_cell_length_a 8.9054(13)
_cell_length_b 8.9054(13)
_cell_length_c 37.978(8)
_cell_measurement_temperature 293(2)
_cell_volume 3011.9(9)
_exptl_crystal_density_diffrn 1.531
_refine_ls_R_factor_obs .0738
_refine_ls_wR_factor_obs .1530
_cod_database_code 2006227

loop_
_symmetry_equiv_pos_as_xyz
'x, y, z'
'-x, -y, z+1/2'
'-y+1/2, x+1/2, z+1/4'
'y+1/2, -x+1/2, z+3/4'
'-x+1/2, y+1/2, -z+1/4'
'x+1/2, -y+1/2, -z+3/4'
'y, x, -z'
'-y, -x, -z+1/2'

loop_
_atom_site_aniso_label
_atom_site_aniso_U_11
_atom_site_aniso_U_22
_atom_site_aniso_U_33
_atom_site_aniso_U_12
_atom_site_aniso_U_13
_atom_site_aniso_U_23
Pd .0559(4) .0550(4) .0651(4) .0132(3) .0056(4) .0110(4)
Cl .0572(13) .080(2) .082(2) .0044(12) -.0007(12) .0320(13)
C1 .051(5) .046(4) .057(5) -.001(4) -.005(4) -.006(4)
C2 .050(5) .045(5) .070(6) .004(4) -.005(5) .002(4)
C3 .073(6) .062(6) .054(6) .008(5) .005(5) -.001(4)
C4 .083(7) .061(6) .057(6) .010(5) .005(5) .004(5)
C5 .055(5) .056(6) .086(7) .015(4) .014(5) .002(5)
C6 .059(5) .044(4) .062(5) .012(4) .002(4) -.001(4)
C7 .051(5) .062(6) .079(6) .001(5) -.010(5) -.003(5)
C8 .080(8) .059(6) .074(7) .002(5) -.018(6) -.011(5)
C9 .080(8) .066(6) .058(5) .003(6) -.003(5) .004(5)
C10 .071(6) .049(5) .069(6) -.011(4) .004(5) .007(5)
C11 .060(5) .045(5) .058(5) -.003(4) .002(4) -.002(4)
C12 .065(6) .071(6) .077(6) .001(5) .016(5) .004(6)
C13 .083(8) .061(6) .083(7) -.016(5) -.004(6) -.004(5)
C14 .081(8) .085(8) .056(6) .007(6) -.001(6) -.002(6)
C15 .065(7) .089(8) .099(8) -.011(6) -.020(6) -.007(7)

loop_
_atom_site_label
_atom_site_fract_x
_atom_site_fract_y
_atom_site_fract_z
_atom_site_U_iso_or_equiv
_atom_site_thermal_displace_type
Pd .15686(8) .08587(8) .25674(2) .0587(2) Uani
Cl .0768(3) -.1195(3) .29366(7) .0730(7) Uani
C1 .1704(10) .3417(10) .1968(2) .051(2) Uani
H1 .1577(10) .2522(10) .1820(2) .062 Uiso
C2 .2328(11) .2873(10) .2316(3) .055(2) Uani
H2 .343(6) .278(10) .235(2) .066 Uiso
C3 .1718(12) .3227(11) .2653(2) .063(2) Uani
C4 .0272(12) .4122(13) .2664(2) .067(3) Uani
H41 -.0275(12) .3889(13) .2878(2) .081 Uiso
H42 .0503(12) .5187(13) .2665(2) .081 Uiso
C5 -.0679(11) .3753(10) .2348(3) .066(3) Uani
H51 -.1618(11) .4299(10) .2363(3) .079 Uiso
H52 -.0909(11) .2688(10) .2348(3) .079 Uiso
C6 .0118(10) .4162(11) .2001(2) .055(2) Uani
H6 .0280(10) .5250(11) .2005(2) .066 Uiso
C7 -.0929(11) .3830(11) .1684(3) .064(2) Uani
H7 -.1914(11) .4233(11) .1750(3) .077 Uiso
C8 -.0471(12) .4661(12) .1346(3) .071(3) Uani
H81 -.1119(12) .4323(12) .1156(3) .085 Uiso
H82 -.0662(12) .5724(12) .1380(3) .085 Uiso
C9 .1142(12) .4480(12) .1228(3) .068(3) Uani
H91 .1390(12) .3419(12) .1226(3) .082 Uiso
H92 .1240(12) .4855(12) .0990(3) .082 Uiso
C10 .2265(12) .5302(11) .1465(2) .063(2) Uani
H101 .1773(12) .6193(11) .1556(2) .076 Uiso
H102 .3095(12) .5636(11) .1319(2) .076 Uiso
C11 .2929(11) .4431(10) .1782(2) .055(2) Uani
C12 .4193(12) .3445(12) .1648(3) .071(2) Uani
H121 .3803(17) .273(5) .1483(13) .085 Uiso
H122 .465(5) .293(6) .1842(3) .085 Uiso
H123 .493(4) .4060(14) .1534(15) .085 Uiso
C13 .3557(13) .5598(11) .2037(3) .076(3) Uani
H131 .2746(13) .615(5) .2143(13) .091 Uiso
H132 .419(6) .628(5) .1910(4) .091 Uiso
H133 .413(6) .5106(13) .2217(11) .091 Uiso
C14 .2290(14) .2465(14) .2940(3) .074(3) Uani
H141 .337(7) .222(12) .293(2) .089 Uiso
H142 .169(9) .253(11) .3159(18) .089 Uiso
C15 -.1180(12) .2167(13) .1614(3) .084(3) Uani
H151 -.127(8) .1637(18) .1833(3) .101 Uiso
H152 -.034(4) .177(2) .1484(16) .101 Uiso
H153 -.208(5) .2034(15) .1479(16) .101 Uiso

loop_
_geom_bond_atom_site_label_1
_geom_bond_atom_site_label_2
_geom_bond_site_symmetry_2
_geom_bond_distance
_geom_bond_publ_flag
Pd C14 . 2.112(12) yes
Pd C3 . 2.138(10) yes
Pd C2 . 2.141(9) yes
Pd Cl . 2.412(3) yes
Pd Cl 8 2.423(3) yes
Pd Pd 8 3.100(2) yes
C1 C2 . 1.515(12) no
C1 C6 . 1.566(12) no
C1 C11 . 1.582(13) no
C2 C3 . 1.425(13) yes
C3 C14 . 1.381(15) yes
C3 C4 . 1.515(14) no
C4 C5 . 1.506(13) no
C5 C6 . 1.541(13) no
C6 C7 . 1.549(13) no
C7 C15 . 1.522(14) no
C7 C8 . 1.539(15) no
C8 C9 . 1.513(14) no
C9 C10 . 1.531(13) no
C10 C11 . 1.549(13) no
C11 C12 . 1.515(13) no
C11 C13 . 1.526(13) no
